data_1503958
loop_
_publ_author_name
'Chen, Guang'
'Dawe, Louise'
'Wang, Li'
'Zhao, Yuming'

_publ_section_title
;
 Planar acetylene-expanded TTFAQ analogues.
;
_journal_issue 13
_journal_name_full 'Organic letters'
_journal_page_first 2736
_journal_page_last 2739
_journal_paper_doi 10.1021/ol900794j
_journal_volume 11
_journal_year 2009
_chemical_formula_moiety '(C72 H100 S8) (C H Cl3)2'
_chemical_formula_sum 'C74 H102 Cl6 O4 S8'
_chemical_formula_weight 1524.82
_chemical_name_systematic
; 
 ? 
;
_space_group_IT_number 2
_symmetry_cell_setting triclinic
_symmetry_Int_Tables_number 2
_symmetry_space_group_name_Hall '-P 1'
_symmetry_space_group_name_H-M 'P -1'
_atom_sites_solution_hydrogens geom
_atom_sites_solution_primary direct
_atom_sites_solution_secondary difmap
_audit_creation_method SHELXL-97
_cell_angle_alpha 97.186(3)
_cell_angle_beta 107.111(3)
_cell_angle_gamma 107.699(3)
_cell_formula_units_Z 2
_cell_length_a 13.756(3)
_cell_length_b 16.679(4)
_cell_length_c 19.491(4)
_cell_measurement_reflns_used 16276
_cell_measurement_temperature 123(2)
_cell_measurement_theta_max 30.8360
_cell_measurement_theta_min 2.5626
_cell_volume 3957.1(15)
_computing_cell_refinement 'CrystalClear (Rigaku/MSC Inc., 2005)'
_computing_data_collection 'CrystalClear (Rigaku/MSC Inc., 2005)'
_computing_data_reduction 'CrystalClear (Rigaku/MSC Inc., 2005)'
_computing_molecular_graphics 'CrystalStructure3.7.0(Rigaku/MSC Inc.,2005)'
_computing_publication_material 'CrystalStructure3.7.0(Rigaku/MSC Inc.,2005)'
_computing_structure_refinement 'SHELXL-97 (Sheldrick, 1997)'
_computing_structure_solution 'SHELXS-97 (Sheldrick, 1990)'
_diffrn_ambient_temperature 123(2)
_diffrn_detector_area_resol_mean 14.63
_diffrn_measured_fraction_theta_full 0.983
_diffrn_measured_fraction_theta_max 0.983
_diffrn_measurement_device_type 'Rigaku Saturn'
_diffrn_measurement_method \w
_diffrn_radiation_monochromator 'Rigaku SHINE'
_diffrn_radiation_source 'fine-focus sealed tube'
_diffrn_radiation_type MoK\a
_diffrn_radiation_wavelength 0.71075
_diffrn_reflns_av_R_equivalents 0.0327
_diffrn_reflns_av_sigmaI/netI 0.0486
_diffrn_reflns_limit_h_max 13
_diffrn_reflns_limit_h_min -17
_diffrn_reflns_limit_k_max 20
_diffrn_reflns_limit_k_min -16
_diffrn_reflns_limit_l_max 24
_diffrn_reflns_limit_l_min -24
_diffrn_reflns_number 32532
_diffrn_reflns_theta_full 26.50
_diffrn_reflns_theta_max 26.50
_diffrn_reflns_theta_min 2.56
_exptl_absorpt_coefficient_mu 0.473
_exptl_absorpt_correction_T_max 0.9875
_exptl_absorpt_correction_T_min 0.9393
_exptl_absorpt_correction_type numerical
_exptl_absorpt_process_details '(T. Higashi, 2000)'
_exptl_crystal_colour Orange
_exptl_crystal_density_diffrn 1.280
_exptl_crystal_density_method 'not measured'
_exptl_crystal_description Prism
_exptl_crystal_F_000 1616
_exptl_crystal_size_max 0.23
_exptl_crystal_size_mid 0.22
_exptl_crystal_size_min 0.05
_refine_diff_density_max 1.213
_refine_diff_density_min -0.628
_refine_diff_density_rms 0.063
_refine_ls_extinction_method none
_refine_ls_goodness_of_fit_ref 1.066
_refine_ls_hydrogen_treatment constr
_refine_ls_matrix_type full
_refine_ls_number_parameters 830
_refine_ls_number_reflns 16122
_refine_ls_number_restraints 0
_refine_ls_restrained_S_all 1.066
_refine_ls_R_factor_all 0.0585
_refine_ls_R_factor_gt 0.0516
_refine_ls_shift/su_max 0.001
_refine_ls_shift/su_mean 0.000
_refine_ls_structure_factor_coef Fsqd
_refine_ls_weighting_details 'calc w=1/[\s^2^(Fo^2^)+(0.0510P)^2^+2.8630P] where P=(Fo^2^+2Fc^2^)/3'
_refine_ls_weighting_scheme calc
_refine_ls_wR_factor_gt 0.1235
_refine_ls_wR_factor_ref 0.1295
_reflns_number_gt 14310
_reflns_number_total 16122
_reflns_threshold_expression >2sigma(I)
_cod_data_source_file ol900794j_si_001.cif
_cod_data_source_block GC-360
_cod_depositor_comments
;
The following automatic conversions were performed:

'_exptl_absorpt_correction_type' value 'Numerical' changed to
'numerical' according to
/home/saulius/struct/CIF-dictionaries/cif_core.dic dictionary named
'cif_core.dic' version 2.4.2 from 2011-04-26.

Automatic conversion script
Id: cif_fix_values 1715 2011-07-08 13:25:40Z adriana 
;
_cod_original_cell_volume 3956.9(15)
_cod_database_code 1503958

loop_
_symmetry_equiv_pos_as_xyz
'x, y, z'
'-x, -y, -z'

loop_
_atom_site_label
_atom_site_type_symbol
_atom_site_fract_x
_atom_site_fract_y
_atom_site_fract_z
_atom_site_U_iso_or_equiv
_atom_site_adp_type
_atom_site_occupancy
_atom_site_symmetry_multiplicity
_atom_site_calc_flag
_atom_site_refinement_flags
Cl1 Cl 0.33794(6) 0.24383(5) 0.15390(4) 0.04939(19) Uani 1 1 d .
Cl2 Cl 0.55705(6) 0.31433(5) 0.15747(4) 0.04809(18) Uani 1 1 d .
Cl3 Cl 0.51195(6) 0.33507(5) 0.29265(4) 0.04000(16) Uani 1 1 d .
Cl4 Cl 0.82177(6) 0.77375(6) 0.15978(4) 0.0533(2) Uani 1 1 d .
Cl5 Cl 1.04690(6) 0.82205(5) 0.17366(4) 0.04812(18) Uani 1 1 d .
Cl6 Cl 0.98258(6) 0.79119(5) 0.29950(4) 0.04064(16) Uani 1 1 d .
S1 S 1.07151(5) 0.43324(4) -0.06777(3) 0.02501(13) Uani 1 1 d .
S2 S 1.17921(4) 0.35932(4) 0.04680(3) 0.02093(12) Uani 1 1 d .
S3 S 1.27943(5) 0.52607(4) -0.09232(4) 0.03190(15) Uani 1 1 d .
S4 S 1.40263(4) 0.44881(4) 0.04561(3) 0.02334(12) Uani 1 1 d .
S5 S 0.33051(4) 0.12293(4) -0.04512(3) 0.02463(13) Uani 1 1 d .
S6 S 0.43725(5) 0.05787(4) 0.07675(3) 0.02639(13) Uani 1 1 d .
S7 S 0.10575(5) 0.03588(4) -0.04508(4) 0.03071(14) Uani 1 1 d .
S8 S 0.22726(6) -0.02827(5) 0.10217(4) 0.03915(17) Uani 1 1 d .
O1 O 0.64711(12) 0.52372(10) -0.23763(8) 0.0213(3) Uani 1 1 d .
O2 O 0.44935(12) 0.44362(10) -0.24466(8) 0.0222(3) Uani 1 1 d .
O3 O 0.87341(12) -0.00751(10) 0.27234(9) 0.0244(3) Uani 1 1 d .
O4 O 1.06850(12) 0.07134(10) 0.27721(9) 0.0248(3) Uani 1 1 d .
C1 C 0.95965(17) 0.32567(14) 0.00010(12) 0.0200(4) Uani 1 1 d .
C2 C 0.86437(18) 0.33587(14) -0.04554(12) 0.0208(4) Uani 1 1 d .
C3 C 0.78599(18) 0.34758(14) -0.08333(12) 0.0208(4) Uani 1 1 d .
C4 C 0.69614(17) 0.36667(14) -0.12621(12) 0.0197(4) Uani 1 1 d .
C5 C 0.71613(18) 0.43300(14) -0.16365(11) 0.0199(4) Uani 1 1 d .
H1 H 0.7881 0.4614 -0.1624 0.024 Uiso 1 1 calc R
C6 C 0.63298(18) 0.45758(14) -0.20218(11) 0.0191(4) Uani 1 1 d .
C7 C 0.52548(17) 0.41389(14) -0.20581(11) 0.0191(4) Uani 1 1 d .
C8 C 0.50457(17) 0.34727(14) -0.17059(11) 0.0197(4) Uani 1 1 d .
H2 H 0.4318 0.3169 -0.1744 0.024 Uiso 1 1 calc R
C9 C 0.58945(18) 0.32363(14) -0.12907(11) 0.0197(4) Uani 1 1 d .
C10 C 0.56923(17) 0.26018(14) -0.08683(12) 0.0208(4) Uani 1 1 d .
C11 C 0.55899(17) 0.21281(14) -0.04552(12) 0.0203(4) Uani 1 1 d .
C12 C 0.55085(17) 0.16036(14) 0.00625(12) 0.0197(4) Uani 1 1 d .
C13 C 0.64606(17) 0.15219(14) 0.05352(12) 0.0204(4) Uani 1 1 d .
C14 C 0.72434(18) 0.14229(14) 0.09337(12) 0.0213(4) Uani 1 1 d .
C15 C 0.81558(18) 0.12748(14) 0.13981(12) 0.0203(4) Uani 1 1 d .
C16 C 0.79810(18) 0.06820(14) 0.18455(12) 0.0207(4) Uani 1 1 d .
H3 H 0.7265 0.0402 0.1841 0.025 Uiso 1 1 calc R
C17 C 0.88366(18) 0.05061(14) 0.22878(12) 0.0201(4) Uani 1 1 d .
C18 C 0.99018(17) 0.09298(14) 0.23058(12) 0.0199(4) Uani 1 1 d .
C19 C 1.00848(18) 0.15115(14) 0.18713(12) 0.0207(4) Uani 1 1 d .
H4 H 1.0805 0.1793 0.1883 0.025 Uiso 1 1 calc R
C20 C 0.92154(17) 0.16919(14) 0.14106(12) 0.0196(4) Uani 1 1 d .
C21 C 0.94004(17) 0.22689(14) 0.09393(12) 0.0216(4) Uani 1 1 d .
C22 C 0.95111(17) 0.27270(14) 0.05151(12) 0.0208(4) Uani 1 1 d .
C23 C 1.05844(18) 0.36755(14) -0.00560(12) 0.0203(4) Uani 1 1 d .
C24 C 1.21289(18) 0.46318(14) -0.04240(12) 0.0232(5) Uani 1 1 d .
C25 C 1.26301(18) 0.43001(14) 0.01049(12) 0.0219(4) Uani 1 1 d .
C26 C 1.2063(2) 0.59838(18) -0.11056(15) 0.0357(6) Uani 1 1 d .
H5 H 1.1300 0.5649 -0.1413 0.043 Uiso 1 1 calc R
H6 H 1.2394 0.6391 -0.1366 0.043 Uiso 1 1 calc R
H7 H 1.2094 0.6305 -0.0638 0.043 Uiso 1 1 calc R
C27 C 1.40941(19) 0.36181(16) -0.01551(14) 0.0300(5) Uani 1 1 d .
H8 H 1.3829 0.3672 -0.0666 0.036 Uiso 1 1 calc R
H9 H 1.3640 0.3062 -0.0109 0.036 Uiso 1 1 calc R
H10 H 1.4851 0.3647 -0.0023 0.036 Uiso 1 1 calc R
C28 C 0.45117(18) 0.11810(14) 0.01148(12) 0.0211(4) Uani 1 1 d .
C29 C 0.24573(19) 0.05764(15) -0.00656(13) 0.0261(5) Uani 1 1 d .
C30 C 0.29507(19) 0.02848(15) 0.04973(14) 0.0273(5) Uani 1 1 d .
C31 C 0.0951(2) 0.12895(16) 0.00534(16) 0.0354(6) Uani 1 1 d .
H11 H 0.1369 0.1815 -0.0058 0.042 Uiso 1 1 calc R
H12 H 0.1241 0.1326 0.0584 0.042 Uiso 1 1 calc R
H13 H 0.0184 0.1235 -0.0092 0.042 Uiso 1 1 calc R
C32 C 0.2947(3) -0.1026(2) 0.1231(2) 0.0694(12) Uani 1 1 d .
H14 H 0.2420 -0.1575 0.1230 0.083 Uiso 1 1 calc R
H15 H 0.3521 -0.0786 0.1720 0.083 Uiso 1 1 calc R
H16 H 0.3273 -0.1125 0.0859 0.083 Uiso 1 1 calc R
C33 C 0.74988(18) 0.55546(15) -0.24868(13) 0.0230(5) Uani 1 1 d .
H17 H 0.7632 0.5072 -0.2747 0.028 Uiso 1 1 calc R
H18 H 0.8101 0.5823 -0.2005 0.028 Uiso 1 1 calc R
C34 C 0.74426(19) 0.62176(15) -0.29450(12) 0.0237(5) Uani 1 1 d .
H19 H 0.8163 0.6476 -0.2992 0.028 Uiso 1 1 calc R
H20 H 0.7295 0.6687 -0.2679 0.028 Uiso 1 1 calc R
C35 C 0.65810(19) 0.58614(14) -0.37138(12) 0.0237(5) Uani 1 1 d .
H21 H 0.5855 0.5610 -0.3673 0.028 Uiso 1 1 calc R
H22 H 0.6722 0.5393 -0.3986 0.028 Uiso 1 1 calc R
C36 C 0.6576(2) 0.65629(15) -0.41453(13) 0.0276(5) Uani 1 1 d .
H23 H 0.6488 0.7048 -0.3852 0.033 Uiso 1 1 calc R
H24 H 0.7291 0.6788 -0.4207 0.033 Uiso 1 1 calc R
C37 C 0.5683(2) 0.62571(15) -0.49026(13) 0.0280(5) Uani 1 1 d .
H25 H 0.4965 0.6059 -0.4841 0.034 Uiso 1 1 calc R
H26 H 0.5749 0.5756 -0.5190 0.034 Uiso 1 1 calc R
C38 C 0.57273(19) 0.69570(15) -0.53359(13) 0.0269(5) Uani 1 1 d .
H27 H 0.5704 0.7471 -0.5036 0.032 Uiso 1 1 calc R
H28 H 0.6430 0.7132 -0.5421 0.032 Uiso 1 1 calc R
C39 C 0.4804(2) 0.66731(16) -0.60738(13) 0.0293(5) Uani 1 1 d .
H29 H 0.4106 0.6516 -0.5984 0.035 Uiso 1 1 calc R
H30 H 0.4813 0.6144 -0.6362 0.035 Uiso 1 1 calc R
C40 C 0.4837(2) 0.73419(16) -0.65393(13) 0.0284(5) Uani 1 1 d .
H31 H 0.5544 0.7511 -0.6617 0.034 Uiso 1 1 calc R
H32 H 0.4256 0.7067 -0.7029 0.034 Uiso 1 1 calc R
C41 C 0.4694(2) 0.81570(17) -0.62135(15) 0.0376(6) Uani 1 1 d .
H33 H 0.5346 0.8498 -0.5773 0.045 Uiso 1 1 calc R
H34 H 0.4056 0.7992 -0.6053 0.045 Uiso 1 1 calc R
C42 C 0.4529(3) 0.8716(2) -0.67664(19) 0.0526(8) Uani 1 1 d .
H35 H 0.4394 0.9214 -0.6547 0.063 Uiso 1 1 calc R
H36 H 0.3903 0.8373 -0.7213 0.063 Uiso 1 1 calc R
H37 H 0.5184 0.8920 -0.6896 0.063 Uiso 1 1 calc R
C43 C 0.33727(18) 0.39708(16) -0.25510(13) 0.0256(5) Uani 1 1 d .
H38 H 0.3279 0.3961 -0.2067 0.031 Uiso 1 1 calc R
H39 H 0.3141 0.3366 -0.2830 0.031 Uiso 1 1 calc R
C44 C 0.27012(19) 0.44295(16) -0.29755(13) 0.0262(5) Uani 1 1 d .
H40 H 0.2947 0.5031 -0.2686 0.031 Uiso 1 1 calc R
H41 H 0.1931 0.4139 -0.3028 0.031 Uiso 1 1 calc R
C45 C 0.27628(19) 0.44544(15) -0.37438(12) 0.0248(5) Uani 1 1 d .
H42 H 0.3534 0.4724 -0.3698 0.030 Uiso 1 1 calc R
H43 H 0.2479 0.3855 -0.4047 0.030 Uiso 1 1 calc R
C46 C 0.21101(19) 0.49627(17) -0.41320(13) 0.0279(5) Uani 1 1 d .
H44 H 0.1336 0.4677 -0.4192 0.033 Uiso 1 1 calc R
H45 H 0.2373 0.5552 -0.3814 0.033 Uiso 1 1 calc R
C47 C 0.21824(19) 0.50403(16) -0.48860(13) 0.0277(5) Uani 1 1 d .
H46 H 0.1942 0.4453 -0.5201 0.033 Uiso 1 1 calc R
H47 H 0.2952 0.5347 -0.4826 0.033 Uiso 1 1 calc R
C48 C 0.14884(19) 0.55245(16) -0.52727(13) 0.0271(5) Uani 1 1 d .
H48 H 0.0730 0.5242 -0.5296 0.032 Uiso 1 1 calc R
H49 H 0.1764 0.6124 -0.4972 0.032 Uiso 1 1 calc R
C49 C 0.14794(19) 0.55577(17) -0.60526(13) 0.0285(5) Uani 1 1 d .
H50 H 0.2216 0.5920 -0.6024 0.034 Uiso 1 1 calc R
H51 H 0.1311 0.4965 -0.6333 0.034 Uiso 1 1 calc R
C50 C 0.0654(2) 0.59221(18) -0.64685(13) 0.0321(6) Uani 1 1 d .
H52 H 0.0817 0.6510 -0.6182 0.039 Uiso 1 1 calc R
H53 H -0.0082 0.5555 -0.6500 0.039 Uiso 1 1 calc R
C51 C 0.0640(2) 0.59729(17) -0.72515(13) 0.0317(5) Uani 1 1 d .
H54 H 0.0578 0.5403 -0.7517 0.038 Uiso 1 1 calc R
H55 H -0.0014 0.6093 -0.7519 0.038 Uiso 1 1 calc R
C52 C 0.1642(2) 0.66610(17) -0.72698(14) 0.0331(6) Uani 1 1 d .
H56 H 0.1698 0.7231 -0.7022 0.040 Uiso 1 1 calc R
H57 H 0.1582 0.6656 -0.7784 0.040 Uiso 1 1 calc R
H58 H 0.2293 0.6541 -0.7015 0.040 Uiso 1 1 calc R
C53 C 0.76606(18) -0.05143(16) 0.27252(13) 0.0266(5) Uani 1 1 d .
H59 H 0.7191 -0.0906 0.2235 0.032 Uiso 1 1 calc R
H60 H 0.7326 -0.0089 0.2836 0.032 Uiso 1 1 calc R
C54 C 0.77699(19) -0.10305(16) 0.33129(13) 0.0282(5) Uani 1 1 d .
H61 H 0.7034 -0.1392 0.3285 0.034 Uiso 1 1 calc R
H62 H 0.8152 -0.1423 0.3213 0.034 Uiso 1 1 calc R
C55 C 0.8390(2) -0.04565(17) 0.40832(14) 0.0331(6) Uani 1 1 d .
H63 H 0.8040 -0.0032 0.4162 0.040 Uiso 1 1 calc R
H64 H 0.9141 -0.0128 0.4117 0.040 Uiso 1 1 calc R
C56 C 0.8451(2) -0.09400(17) 0.47056(14) 0.0319(5) Uani 1 1 d .
H65 H 0.8767 -0.0508 0.5184 0.038 Uiso 1 1 calc R
H66 H 0.7700 -0.1298 0.4652 0.038 Uiso 1 1 calc R
C57 C 0.9120(2) -0.15248(16) 0.47292(14) 0.0302(5) Uani 1 1 d .
H67 H 0.8739 -0.2021 0.4293 0.036 Uiso 1 1 calc R
H68 H 0.9837 -0.1196 0.4705 0.036 Uiso 1 1 calc R
C58 C 0.9293(2) -0.18616(17) 0.54302(14) 0.0301(5) Uani 1 1 d .
H69 H 0.9646 -0.1360 0.5862 0.036 Uiso 1 1 calc R
H70 H 0.8571 -0.2197 0.5444 0.036 Uiso 1 1 calc R
C59 C 0.9980(2) -0.24312(17) 0.55085(14) 0.0328(6) Uani 1 1 d .
H71 H 1.0674 -0.2124 0.5444 0.039 Uiso 1 1 calc R
H72 H 0.9588 -0.2970 0.5112 0.039 Uiso 1 1 calc R
C60 C 1.0228(2) -0.26657(17) 0.62555(14) 0.0333(6) Uani 1 1 d .
H73 H 1.0639 -0.2126 0.6648 0.040 Uiso 1 1 calc R
H74 H 0.9531 -0.2949 0.6326 0.040 Uiso 1 1 calc R
C61 C 1.0877(2) -0.32598(17) 0.63483(14) 0.0353(6) Uani 1 1 d .
H75 H 1.1551 -0.2999 0.6243 0.042 Uiso 1 1 calc R
H76 H 1.0443 -0.3820 0.5984 0.042 Uiso 1 1 calc R
C62 C 1.1182(3) -0.3423(2) 0.71191(15) 0.0439(7) Uani 1 1 d .
H77 H 1.0518 -0.3709 0.7217 0.053 Uiso 1 1 calc R
H78 H 1.1607 -0.2869 0.7483 0.053 Uiso 1 1 calc R
H79 H 1.1618 -0.3794 0.7154 0.053 Uiso 1 1 calc R
C63 C 1.17825(18) 0.10854(16) 0.27934(13) 0.0264(5) Uani 1 1 d .
H80 H 1.1967 0.1708 0.2798 0.032 Uiso 1 1 calc R
H81 H 1.1869 0.0791 0.2354 0.032 Uiso 1 1 calc R
C64 C 1.25193(19) 0.09688(16) 0.34898(13) 0.0279(5) Uani 1 1 d .
H82 H 1.2484 0.1327 0.3921 0.033 Uiso 1 1 calc R
H83 H 1.3279 0.1191 0.3500 0.033 Uiso 1 1 calc R
C65 C 1.2247(2) 0.00402(15) 0.35734(13) 0.0286(5) Uani 1 1 d .
H84 H 1.1496 -0.0181 0.3580 0.034 Uiso 1 1 calc R
H85 H 1.2270 -0.0324 0.3141 0.034 Uiso 1 1 calc R
C66 C 1.30290(19) -0.00369(16) 0.42732(14) 0.0293(5) Uani 1 1 d .
H86 H 1.3096 0.0402 0.4694 0.035 Uiso 1 1 calc R
H87 H 1.3757 0.0099 0.4229 0.035 Uiso 1 1 calc R
C67 C 1.2692(2) -0.09254(16) 0.44451(14) 0.0309(5) Uani 1 1 d .
H88 H 1.1981 -0.1051 0.4515 0.037 Uiso 1 1 calc R
H89 H 1.2594 -0.1369 0.4017 0.037 Uiso 1 1 calc R
C68 C 1.3516(2) -0.09945(16) 0.51296(13) 0.0297(5) Uani 1 1 d .
H90 H 1.3624 -0.0544 0.5556 0.036 Uiso 1 1 calc R
H91 H 1.4223 -0.0879 0.5056 0.036 Uiso 1 1 calc R
C69 C 1.3167(2) -0.18802(17) 0.53091(14) 0.0335(6) Uani 1 1 d .
H92 H 1.2940 -0.2334 0.4855 0.040 Uiso 1 1 calc R
H93 H 1.2524 -0.1953 0.5460 0.040 Uiso 1 1 calc R
C70 C 1.4051(2) -0.20220(18) 0.59191(15) 0.0377(6) Uani 1 1 d .
H94 H 1.3742 -0.2604 0.6004 0.045 Uiso 1 1 calc R
H95 H 1.4654 -0.2021 0.5740 0.045 Uiso 1 1 calc R
C71 C 1.4522(2) -0.13640(18) 0.66537(16) 0.0407(6) Uani 1 1 d .
H96 H 1.5126 -0.1489 0.6989 0.049 Uiso 1 1 calc R
H97 H 1.4833 -0.0780 0.6573 0.049 Uiso 1 1 calc R
C72 C 1.3704(3) -0.1354(3) 0.70277(19) 0.0630(10) Uani 1 1 d .
H98 H 1.4028 -0.0852 0.7449 0.076 Uiso 1 1 calc R
H99 H 1.3502 -0.1887 0.7201 0.076 Uiso 1 1 calc R
H100 H 1.3053 -0.1317 0.6675 0.076 Uiso 1 1 calc R
C73 C 0.4633(2) 0.32918(16) 0.19768(13) 0.0294(5) Uani 1 1 d .
H101 H 0.4530 0.3847 0.1903 0.035 Uiso 1 1 calc R
C74 C 0.9563(2) 0.83130(17) 0.21940(14) 0.0334(6) Uani 1 1 d .
H102 H 0.9663 0.8938 0.2337 0.040 Uiso 1 1 calc R

loop_
_atom_site_aniso_label
_atom_site_aniso_U_11
_atom_site_aniso_U_22
_atom_site_aniso_U_33
_atom_site_aniso_U_23
_atom_site_aniso_U_13
_atom_site_aniso_U_12
Cl1 0.0283(3) 0.0519(4) 0.0491(4) -0.0104(3) 0.0060(3) 0.0050(3)
Cl2 0.0459(4) 0.0479(4) 0.0557(4) 0.0079(3) 0.0318(4) 0.0122(3)
Cl3 0.0439(4) 0.0462(4) 0.0284(3) 0.0087(3) 0.0065(3) 0.0202(3)
Cl4 0.0266(3) 0.0731(5) 0.0440(4) 0.0176(4) -0.0004(3) 0.0067(4)
Cl5 0.0379(4) 0.0624(5) 0.0457(4) 0.0136(4) 0.0196(3) 0.0153(4)
Cl6 0.0387(4) 0.0523(4) 0.0338(3) 0.0131(3) 0.0096(3) 0.0221(3)
S1 0.0188(3) 0.0315(3) 0.0278(3) 0.0171(2) 0.0098(2) 0.0078(2)
S2 0.0161(3) 0.0240(3) 0.0225(3) 0.0089(2) 0.0063(2) 0.0063(2)
S3 0.0288(3) 0.0366(3) 0.0420(4) 0.0215(3) 0.0230(3) 0.0125(3)
S4 0.0168(3) 0.0244(3) 0.0248(3) 0.0007(2) 0.0065(2) 0.0047(2)
S5 0.0171(3) 0.0258(3) 0.0290(3) 0.0074(2) 0.0065(2) 0.0062(2)
S6 0.0242(3) 0.0279(3) 0.0319(3) 0.0155(3) 0.0142(2) 0.0084(2)
S7 0.0179(3) 0.0274(3) 0.0395(3) -0.0017(3) 0.0078(3) 0.0041(2)
S8 0.0356(4) 0.0390(4) 0.0589(4) 0.0250(3) 0.0316(3) 0.0152(3)
O1 0.0206(8) 0.0224(8) 0.0261(8) 0.0128(7) 0.0117(7) 0.0089(6)
O2 0.0181(8) 0.0272(8) 0.0253(8) 0.0132(7) 0.0075(6) 0.0109(7)
O3 0.0178(8) 0.0281(8) 0.0310(9) 0.0174(7) 0.0101(7) 0.0076(7)
O4 0.0162(8) 0.0315(9) 0.0282(8) 0.0163(7) 0.0065(7) 0.0083(7)
C1 0.0189(11) 0.0220(11) 0.0210(10) 0.0087(9) 0.0079(9) 0.0076(9)
C2 0.0193(11) 0.0200(10) 0.0244(11) 0.0082(9) 0.0106(9) 0.0049(9)
C3 0.0216(11) 0.0215(11) 0.0216(10) 0.0077(9) 0.0101(9) 0.0072(9)
C4 0.0199(11) 0.0220(10) 0.0191(10) 0.0063(9) 0.0078(9) 0.0089(9)
C5 0.0184(10) 0.0224(11) 0.0198(10) 0.0057(9) 0.0085(9) 0.0062(9)
C6 0.0226(11) 0.0197(10) 0.0169(10) 0.0068(8) 0.0078(9) 0.0086(9)
C7 0.0178(10) 0.0238(11) 0.0178(10) 0.0066(9) 0.0058(8) 0.0102(9)
C8 0.0176(10) 0.0233(11) 0.0190(10) 0.0058(9) 0.0076(8) 0.0070(9)
C9 0.0220(11) 0.0216(10) 0.0181(10) 0.0058(8) 0.0085(9) 0.0094(9)
C10 0.0159(10) 0.0253(11) 0.0235(11) 0.0073(9) 0.0081(9) 0.0091(9)
C11 0.0163(10) 0.0210(10) 0.0240(11) 0.0065(9) 0.0077(9) 0.0062(9)
C12 0.0185(10) 0.0209(10) 0.0216(10) 0.0078(9) 0.0078(9) 0.0077(9)
C13 0.0184(11) 0.0203(10) 0.0249(11) 0.0088(9) 0.0118(9) 0.0047(9)
C14 0.0207(11) 0.0211(11) 0.0239(11) 0.0085(9) 0.0104(9) 0.0060(9)
C15 0.0201(11) 0.0206(10) 0.0208(10) 0.0062(9) 0.0068(9) 0.0079(9)
C16 0.0174(10) 0.0214(11) 0.0240(11) 0.0067(9) 0.0096(9) 0.0049(9)
C17 0.0218(11) 0.0206(10) 0.0193(10) 0.0089(9) 0.0079(9) 0.0073(9)
C18 0.0190(10) 0.0222(11) 0.0190(10) 0.0057(9) 0.0051(8) 0.0093(9)
C19 0.0183(10) 0.0200(10) 0.0240(11) 0.0055(9) 0.0094(9) 0.0050(9)
C20 0.0191(10) 0.0200(10) 0.0203(10) 0.0066(9) 0.0069(9) 0.0072(9)
C21 0.0167(10) 0.0240(11) 0.0240(11) 0.0086(9) 0.0062(9) 0.0069(9)
C22 0.0156(10) 0.0212(11) 0.0267(11) 0.0074(9) 0.0083(9) 0.0067(9)
C23 0.0195(11) 0.0218(11) 0.0196(10) 0.0065(9) 0.0071(9) 0.0068(9)
C24 0.0226(11) 0.0242(11) 0.0246(11) 0.0072(9) 0.0124(9) 0.0067(9)
C25 0.0207(11) 0.0212(11) 0.0236(11) 0.0040(9) 0.0098(9) 0.0059(9)
C26 0.0384(15) 0.0413(15) 0.0393(14) 0.0245(13) 0.0215(12) 0.0171(13)
C27 0.0214(12) 0.0306(12) 0.0326(13) -0.0014(10) 0.0080(10) 0.0070(10)
C28 0.0216(11) 0.0194(10) 0.0219(10) 0.0047(9) 0.0088(9) 0.0056(9)
C29 0.0226(11) 0.0215(11) 0.0337(13) 0.0042(10) 0.0126(10) 0.0053(9)
C30 0.0233(12) 0.0241(11) 0.0361(13) 0.0063(10) 0.0163(10) 0.0054(10)
C31 0.0232(12) 0.0291(13) 0.0498(16) 0.0027(12) 0.0119(12) 0.0073(11)
C32 0.077(3) 0.084(3) 0.111(3) 0.079(3) 0.071(3) 0.056(2)
C33 0.0193(11) 0.0266(11) 0.0266(11) 0.0117(10) 0.0119(9) 0.0073(9)
C34 0.0242(11) 0.0253(11) 0.0227(11) 0.0098(9) 0.0102(9) 0.0067(9)
C35 0.0253(12) 0.0220(11) 0.0236(11) 0.0087(9) 0.0097(9) 0.0058(9)
C36 0.0290(12) 0.0256(12) 0.0262(12) 0.0102(10) 0.0086(10) 0.0065(10)
C37 0.0286(12) 0.0276(12) 0.0256(12) 0.0101(10) 0.0084(10) 0.0068(10)
C38 0.0261(12) 0.0269(12) 0.0247(11) 0.0087(10) 0.0075(10) 0.0059(10)
C39 0.0284(13) 0.0283(12) 0.0250(12) 0.0069(10) 0.0052(10) 0.0058(10)
C40 0.0300(13) 0.0307(12) 0.0251(12) 0.0090(10) 0.0087(10) 0.0118(11)
C41 0.0435(16) 0.0317(14) 0.0327(14) 0.0030(11) 0.0069(12) 0.0150(12)
C42 0.062(2) 0.0388(16) 0.061(2) 0.0196(15) 0.0155(17) 0.0268(16)
C43 0.0173(11) 0.0335(13) 0.0282(12) 0.0140(10) 0.0087(9) 0.0086(10)
C44 0.0207(11) 0.0351(13) 0.0281(12) 0.0142(10) 0.0092(10) 0.0140(10)
C45 0.0228(11) 0.0290(12) 0.0237(11) 0.0079(10) 0.0074(9) 0.0111(10)
C46 0.0239(12) 0.0368(13) 0.0263(12) 0.0109(10) 0.0091(10) 0.0140(11)
C47 0.0247(12) 0.0363(13) 0.0255(12) 0.0097(10) 0.0098(10) 0.0136(11)
C48 0.0246(12) 0.0364(13) 0.0241(11) 0.0111(10) 0.0098(10) 0.0137(10)
C49 0.0259(12) 0.0402(14) 0.0254(12) 0.0141(11) 0.0120(10) 0.0146(11)
C50 0.0277(13) 0.0477(15) 0.0292(13) 0.0162(12) 0.0128(11) 0.0193(12)
C51 0.0323(13) 0.0418(14) 0.0233(12) 0.0093(11) 0.0077(10) 0.0177(12)
C52 0.0394(15) 0.0402(14) 0.0292(13) 0.0138(11) 0.0168(11) 0.0205(12)
C53 0.0178(11) 0.0297(12) 0.0332(13) 0.0161(10) 0.0100(10) 0.0054(10)
C54 0.0237(12) 0.0287(12) 0.0351(13) 0.0173(11) 0.0121(10) 0.0076(10)
C55 0.0395(15) 0.0311(13) 0.0320(13) 0.0146(11) 0.0151(11) 0.0119(12)
C56 0.0353(14) 0.0350(14) 0.0302(13) 0.0146(11) 0.0156(11) 0.0127(12)
C57 0.0316(13) 0.0342(13) 0.0291(12) 0.0132(11) 0.0153(11) 0.0111(11)
C58 0.0300(13) 0.0355(13) 0.0290(12) 0.0143(11) 0.0140(11) 0.0114(11)
C59 0.0353(14) 0.0364(14) 0.0282(13) 0.0105(11) 0.0122(11) 0.0128(12)
C60 0.0359(14) 0.0377(14) 0.0290(13) 0.0102(11) 0.0108(11) 0.0166(12)
C61 0.0420(15) 0.0337(14) 0.0301(13) 0.0055(11) 0.0101(12) 0.0166(12)
C62 0.0586(19) 0.0443(16) 0.0352(15) 0.0139(13) 0.0134(14) 0.0284(15)
C63 0.0164(11) 0.0315(12) 0.0314(12) 0.0128(10) 0.0070(9) 0.0080(10)
C64 0.0186(11) 0.0301(12) 0.0298(12) 0.0084(10) 0.0021(10) 0.0073(10)
C65 0.0254(12) 0.0286(12) 0.0281(12) 0.0074(10) 0.0039(10) 0.0097(10)
C66 0.0239(12) 0.0294(12) 0.0312(13) 0.0075(10) 0.0037(10) 0.0108(10)
C67 0.0276(13) 0.0282(12) 0.0325(13) 0.0080(10) 0.0038(10) 0.0104(11)
C68 0.0277(12) 0.0303(13) 0.0293(12) 0.0092(10) 0.0046(10) 0.0123(11)
C69 0.0314(13) 0.0332(13) 0.0336(13) 0.0122(11) 0.0074(11) 0.0104(11)
C70 0.0385(15) 0.0360(14) 0.0383(15) 0.0147(12) 0.0069(12) 0.0172(12)
C71 0.0396(15) 0.0362(15) 0.0407(15) 0.0119(12) 0.0037(12) 0.0151(13)
C72 0.056(2) 0.084(3) 0.0477(19) 0.0027(18) 0.0141(17) 0.032(2)
C73 0.0322(13) 0.0271(12) 0.0291(12) 0.0076(10) 0.0085(10) 0.0128(11)
C74 0.0281(13) 0.0311(13) 0.0375(14) 0.0072(11) 0.0084(11) 0.0090(11)

loop_
_atom_type_symbol
_atom_type_description
_atom_type_scat_dispersion_real
_atom_type_scat_dispersion_imag
_atom_type_scat_source
C C 0.0033 0.0016 'International Tables Vol C Tables 4.2.6.8 and 6.1.1.4'
H H 0.0000 0.0000 'International Tables Vol C Tables 4.2.6.8 and 6.1.1.4'
Cl Cl 0.1484 0.1585 'International Tables Vol C Tables 4.2.6.8 and 6.1.1.4'
O O 0.0106 0.0060 'International Tables Vol C Tables 4.2.6.8 and 6.1.1.4'
S S 0.1246 0.1234 'International Tables Vol C Tables 4.2.6.8 and 6.1.1.4'

loop_
_geom_angle_atom_site_label_1
_geom_angle_atom_site_label_2
_geom_angle_atom_site_label_3
_geom_angle
C23 S1 C24 95.60(10)
C23 S2 C25 96.04(10)
C24 S3 C26 102.38(11)
C25 S4 C27 100.46(11)
C28 S5 C29 96.22(11)
C28 S6 C30 95.36(11)
C29 S7 C31 100.79(11)
C30 S8 C32 102.57(13)
C6 O1 C33 116.42(16)
C7 O2 C43 117.37(16)
C17 O3 C53 117.31(16)
C18 O4 C63 117.99(16)
C23 C1 C2 119.57(19)
C23 C1 C22 120.9(2)
C2 C1 C22 119.50(19)
C3 C2 C1 177.7(2)
C2 C3 C4 176.7(2)
C5 C4 C9 119.55(19)
C5 C4 C3 118.7(2)
C9 C4 C3 121.69(19)
C6 C5 C4 121.0(2)
C6 C5 H1 119.5
C4 C5 H1 119.5
O1 C6 C5 124.15(19)
O1 C6 C7 116.22(18)
C5 C6 C7 119.63(19)
O2 C7 C8 125.08(19)
O2 C7 C6 115.08(18)
C8 C7 C6 119.84(19)
C7 C8 C9 120.9(2)
C7 C8 H2 119.5
C9 C8 H2 119.5
C4 C9 C8 119.02(19)
C4 C9 C10 120.04(19)
C8 C9 C10 120.85(19)
C11 C10 C9 173.8(2)
C10 C11 C12 177.1(3)
C28 C12 C13 119.62(19)
C28 C12 C11 120.49(19)
C13 C12 C11 119.89(19)
C14 C13 C12 177.6(2)
C13 C14 C15 178.1(2)
C20 C15 C16 119.46(19)
C20 C15 C14 121.62(19)
C16 C15 C14 118.9(2)
C17 C16 C15 120.6(2)
C17 C16 H3 119.7
C15 C16 H3 119.7
O3 C17 C16 124.35(19)
O3 C17 C18 115.69(18)
C16 C17 C18 119.95(19)
O4 C18 C19 125.3(2)
O4 C18 C17 114.72(18)
C19 C18 C17 120.01(19)
C18 C19 C20 120.7(2)
C18 C19 H4 119.7
C20 C19 H4 119.7
C15 C20 C19 119.25(19)
C15 C20 C21 120.14(19)
C19 C20 C21 120.56(19)
C22 C21 C20 176.8(2)
C21 C22 C1 177.8(2)
C1 C23 S2 123.43(16)
C1 C23 S1 121.96(17)
S2 C23 S1 114.61(12)
C25 C24 S1 117.31(17)
C25 C24 S3 123.53(18)
S1 C24 S3 118.90(13)
C24 C25 S4 126.58(18)
C24 C25 S2 116.40(17)
S4 C25 S2 117.02(13)
S3 C26 H5 109.5
S3 C26 H6 109.5
H5 C26 H6 109.5
S3 C26 H7 109.5
H5 C26 H7 109.5
H6 C26 H7 109.5
S4 C27 H8 109.5
S4 C27 H9 109.5
H8 C27 H9 109.5
S4 C27 H10 109.5
H8 C27 H10 109.5
H9 C27 H10 109.5
C12 C28 S5 122.70(17)
C12 C28 S6 122.49(17)
S5 C28 S6 114.80(12)
C30 C29 S5 116.24(18)
C30 C29 S7 126.31(19)
S5 C29 S7 117.45(14)
C29 C30 S8 123.43(19)
C29 C30 S6 117.37(18)
S8 C30 S6 118.94(14)
S7 C31 H11 109.5
S7 C31 H12 109.5
H11 C31 H12 109.5
S7 C31 H13 109.5
H11 C31 H13 109.5
H12 C31 H13 109.5
S8 C32 H14 109.5
S8 C32 H15 109.5
H14 C32 H15 109.5
S8 C32 H16 109.5
H14 C32 H16 109.5
H15 C32 H16 109.5
O1 C33 C34 107.66(17)
O1 C33 H17 110.2
C34 C33 H17 110.2
O1 C33 H18 110.2
C34 C33 H18 110.2
H17 C33 H18 108.5
C33 C34 C35 114.52(19)
C33 C34 H19 108.6
C35 C34 H19 108.6
C33 C34 H20 108.6
C35 C34 H20 108.6
H19 C34 H20 107.6
C34 C35 C36 111.65(19)
C34 C35 H21 109.3
C36 C35 H21 109.3
C34 C35 H22 109.3
C36 C35 H22 109.3
H21 C35 H22 108.0
C37 C36 C35 114.04(19)
C37 C36 H23 108.7
C35 C36 H23 108.7
C37 C36 H24 108.7
C35 C36 H24 108.7
H23 C36 H24 107.6
C36 C37 C38 113.0(2)
C36 C37 H25 109.0
C38 C37 H25 109.0
C36 C37 H26 109.0
C38 C37 H26 109.0
H25 C37 H26 107.8
C39 C38 C37 113.4(2)
C39 C38 H27 108.9
C37 C38 H27 108.9
C39 C38 H28 108.9
C37 C38 H28 108.9
H27 C38 H28 107.7
C38 C39 C40 115.3(2)
C38 C39 H29 108.5
C40 C39 H29 108.5
C38 C39 H30 108.5
C40 C39 H30 108.5
H29 C39 H30 107.5
C41 C40 C39 115.2(2)
C41 C40 H31 108.5
C39 C40 H31 108.5
C41 C40 H32 108.5
C39 C40 H32 108.5
H31 C40 H32 107.5
C40 C41 C42 112.0(2)
C40 C41 H33 109.2
C42 C41 H33 109.2
C40 C41 H34 109.2
C42 C41 H34 109.2
H33 C41 H34 107.9
C41 C42 H35 109.5
C41 C42 H36 109.5
H35 C42 H36 109.5
C41 C42 H37 109.5
H35 C42 H37 109.5
H36 C42 H37 109.5
O2 C43 C44 107.42(18)
O2 C43 H38 110.2
C44 C43 H38 110.2
O2 C43 H39 110.2
C44 C43 H39 110.2
H38 C43 H39 108.5
C43 C44 C45 114.28(19)
C43 C44 H40 108.7
C45 C44 H40 108.7
C43 C44 H41 108.7
C45 C44 H41 108.7
H40 C44 H41 107.6
C46 C45 C44 111.86(19)
C46 C45 H42 109.2
C44 C45 H42 109.2
C46 C45 H43 109.2
C44 C45 H43 109.2
H42 C45 H43 107.9
C47 C46 C45 114.05(19)
C47 C46 H44 108.7
C45 C46 H44 108.7
C47 C46 H45 108.7
C45 C46 H45 108.7
H44 C46 H45 107.6
C46 C47 C48 112.84(19)
C46 C47 H46 109.0
C48 C47 H46 109.0
C46 C47 H47 109.0
C48 C47 H47 109.0
H46 C47 H47 107.8
C49 C48 C47 114.11(19)
C49 C48 H48 108.7
C47 C48 H48 108.7
C49 C48 H49 108.7
C47 C48 H49 108.7
H48 C48 H49 107.6
C50 C49 C48 113.13(19)
C50 C49 H50 109.0
C48 C49 H50 109.0
C50 C49 H51 109.0
C48 C49 H51 109.0
H50 C49 H51 107.8
C49 C50 C51 114.1(2)
C49 C50 H52 108.7
C51 C50 H52 108.7
C49 C50 H53 108.7
C51 C50 H53 108.7
H52 C50 H53 107.6
C52 C51 C50 113.7(2)
C52 C51 H54 108.8
C50 C51 H54 108.8
C52 C51 H55 108.8
C50 C51 H55 108.8
H54 C51 H55 107.7
C51 C52 H56 109.5
C51 C52 H57 109.5
H56 C52 H57 109.5
C51 C52 H58 109.5
H56 C52 H58 109.5
H57 C52 H58 109.5
O3 C53 C54 107.70(18)
O3 C53 H59 110.2
C54 C53 H59 110.2
O3 C53 H60 110.2
C54 C53 H60 110.2
H59 C53 H60 108.5
C55 C54 C53 112.4(2)
C55 C54 H61 109.1
C53 C54 H61 109.1
C55 C54 H62 109.1
C53 C54 H62 109.1
H61 C54 H62 107.9
C54 C55 C56 114.7(2)
C54 C55 H63 108.6
C56 C55 H63 108.6
C54 C55 H64 108.6
C56 C55 H64 108.6
H63 C55 H64 107.6
C57 C56 C55 115.1(2)
C57 C56 H65 108.5
C55 C56 H65 108.5
C57 C56 H66 108.5
C55 C56 H66 108.5
H65 C56 H66 107.5
C58 C57 C56 111.5(2)
C58 C57 H67 109.3
C56 C57 H67 109.3
C58 C57 H68 109.3
C56 C57 H68 109.3
H67 C57 H68 108.0
C59 C58 C57 115.0(2)
C59 C58 H69 108.5
C57 C58 H69 108.5
C59 C58 H70 108.5
C57 C58 H70 108.5
H69 C58 H70 107.5
C58 C59 C60 112.5(2)
C58 C59 H71 109.1
C60 C59 H71 109.1
C58 C59 H72 109.1
C60 C59 H72 109.1
H71 C59 H72 107.8
C61 C60 C59 114.4(2)
C61 C60 H73 108.7
C59 C60 H73 108.7
C61 C60 H74 108.7
C59 C60 H74 108.7
H73 C60 H74 107.6
C60 C61 C62 112.8(2)
C60 C61 H75 109.0
C62 C61 H75 109.0
C60 C61 H76 109.0
C62 C61 H76 109.0
H75 C61 H76 107.8
C61 C62 H77 109.5
C61 C62 H78 109.5
H77 C62 H78 109.5
C61 C62 H79 109.5
H77 C62 H79 109.5
H78 C62 H79 109.5
O4 C63 C64 107.31(18)
O4 C63 H80 110.3
C64 C63 H80 110.3
O4 C63 H81 110.3
C64 C63 H81 110.3
H80 C63 H81 108.5
C63 C64 C65 114.8(2)
C63 C64 H82 108.6
C65 C64 H82 108.6
C63 C64 H83 108.6
C65 C64 H83 108.6
H82 C64 H83 107.5
C66 C65 C64 112.3(2)
C66 C65 H84 109.1
C64 C65 H84 109.1
C66 C65 H85 109.1
C64 C65 H85 109.1
H84 C65 H85 107.9
C65 C66 C67 114.4(2)
C65 C66 H86 108.7
C67 C66 H86 108.7
C65 C66 H87 108.7
C67 C66 H87 108.7
H86 C66 H87 107.6
C68 C67 C66 113.1(2)
C68 C67 H88 109.0
C66 C67 H88 109.0
C68 C67 H89 109.0
C66 C67 H89 109.0
H88 C67 H89 107.8
C67 C68 C69 113.1(2)
C67 C68 H90 109.0
C69 C68 H90 109.0
C67 C68 H91 109.0
C69 C68 H91 109.0
H90 C68 H91 107.8
C68 C69 C70 114.4(2)
C68 C69 H92 108.7
C70 C69 H92 108.7
C68 C69 H93 108.7
C70 C69 H93 108.7
H92 C69 H93 107.6
C71 C70 C69 115.9(2)
C71 C70 H94 108.3
C69 C70 H94 108.3
C71 C70 H95 108.3
C69 C70 H95 108.3
H94 C70 H95 107.4
C72 C71 C70 114.1(3)
C72 C71 H96 108.7
C70 C71 H96 108.7
C72 C71 H97 108.7
C70 C71 H97 108.7
H96 C71 H97 107.6
C71 C72 H98 109.5
C71 C72 H99 109.5
H98 C72 H99 109.5
C71 C72 H100 109.5
H98 C72 H100 109.5
H99 C72 H100 109.5
Cl1 C73 Cl3 110.71(14)
Cl1 C73 Cl2 109.27(14)
Cl3 C73 Cl2 110.59(14)
Cl1 C73 H101 108.7
Cl3 C73 H101 108.7
Cl2 C73 H101 108.7
Cl4 C74 Cl6 109.87(14)
Cl4 C74 Cl5 109.55(15)
Cl6 C74 Cl5 110.60(14)
Cl4 C74 H102 108.9
Cl6 C74 H102 108.9
Cl5 C74 H102 108.9

loop_
_geom_bond_atom_site_label_1
_geom_bond_atom_site_label_2
_geom_bond_distance
Cl1 C73 1.751(3)
Cl2 C73 1.755(3)
Cl3 C73 1.752(2)
Cl4 C74 1.753(3)
Cl5 C74 1.763(3)
Cl6 C74 1.758(3)
S1 C23 1.744(2)
S1 C24 1.749(2)
S2 C23 1.731(2)
S2 C25 1.756(2)
S3 C24 1.755(2)
S3 C26 1.797(3)
S4 C25 1.750(2)
S4 C27 1.802(2)
S5 C28 1.733(2)
S5 C29 1.749(2)
S6 C28 1.735(2)
S6 C30 1.758(2)
S7 C29 1.749(2)
S7 C31 1.800(3)
S8 C30 1.754(2)
S8 C32 1.780(3)
O1 C6 1.368(2)
O1 C33 1.441(2)
O2 C7 1.363(2)
O2 C43 1.438(3)
O3 C17 1.369(2)
O3 C53 1.436(3)
O4 C18 1.364(2)
O4 C63 1.433(3)
C1 C23 1.370(3)
C1 C2 1.423(3)
C1 C22 1.423(3)
C2 C3 1.200(3)
C3 C4 1.423(3)
C4 C5 1.403(3)
C4 C9 1.405(3)
C5 C6 1.377(3)
C5 H1 0.9500
C6 C7 1.412(3)
C7 C8 1.379(3)
C8 C9 1.406(3)
C8 H2 0.9500
C9 C10 1.431(3)
C10 C11 1.204(3)
C11 C12 1.422(3)
C12 C28 1.378(3)
C12 C13 1.419(3)
C13 C14 1.199(3)
C14 C15 1.425(3)
C15 C20 1.403(3)
C15 C16 1.411(3)
C16 C17 1.375(3)
C16 H3 0.9500
C17 C18 1.408(3)
C18 C19 1.380(3)
C19 C20 1.408(3)
C19 H4 0.9500
C20 C21 1.430(3)
C21 C22 1.205(3)
C24 C25 1.342(3)
C26 H5 0.9800
C26 H6 0.9800
C26 H7 0.9800
C27 H8 0.9800
C27 H9 0.9800
C27 H10 0.9800
C29 C30 1.340(3)
C31 H11 0.9800
C31 H12 0.9800
C31 H13 0.9800
C32 H14 0.9800
C32 H15 0.9800
C32 H16 0.9800
C33 C34 1.511(3)
C33 H17 0.9900
C33 H18 0.9900
C34 C35 1.519(3)
C34 H19 0.9900
C34 H20 0.9900
C35 C36 1.525(3)
C35 H21 0.9900
C35 H22 0.9900
C36 C37 1.520(3)
C36 H23 0.9900
C36 H24 0.9900
C37 C38 1.521(3)
C37 H25 0.9900
C37 H26 0.9900
C38 C39 1.515(3)
C38 H27 0.9900
C38 H28 0.9900
C39 C40 1.522(3)
C39 H29 0.9900
C39 H30 0.9900
C40 C41 1.520(3)
C40 H31 0.9900
C40 H32 0.9900
C41 C42 1.522(4)
C41 H33 0.9900
C41 H34 0.9900
C42 H35 0.9800
C42 H36 0.9800
C42 H37 0.9800
C43 C44 1.504(3)
C43 H38 0.9900
C43 H39 0.9900
C44 C45 1.530(3)
C44 H40 0.9900
C44 H41 0.9900
C45 C46 1.523(3)
C45 H42 0.9900
C45 H43 0.9900
C46 C47 1.521(3)
C46 H44 0.9900
C46 H45 0.9900
C47 C48 1.526(3)
C47 H46 0.9900
C47 H47 0.9900
C48 C49 1.524(3)
C48 H48 0.9900
C48 H49 0.9900
C49 C50 1.522(3)
C49 H50 0.9900
C49 H51 0.9900
C50 C51 1.534(3)
C50 H52 0.9900
C50 H53 0.9900
C51 C52 1.515(4)
C51 H54 0.9900
C51 H55 0.9900
C52 H56 0.9800
C52 H57 0.9800
C52 H58 0.9800
C53 C54 1.517(3)
C53 H59 0.9900
C53 H60 0.9900
C54 C55 1.513(3)
C54 H61 0.9900
C54 H62 0.9900
C55 C56 1.535(3)
C55 H63 0.9900
C55 H64 0.9900
C56 C57 1.528(3)
C56 H65 0.9900
C56 H66 0.9900
C57 C58 1.523(3)
C57 H67 0.9900
C57 H68 0.9900
C58 C59 1.522(3)
C58 H69 0.9900
C58 H70 0.9900
C59 C60 1.523(3)
C59 H71 0.9900
C59 H72 0.9900
C60 C61 1.516(3)
C60 H73 0.9900
C60 H74 0.9900
C61 C62 1.519(4)
C61 H75 0.9900
C61 H76 0.9900
C62 H77 0.9800
C62 H78 0.9800
C62 H79 0.9800
C63 C64 1.511(3)
C63 H80 0.9900
C63 H81 0.9900
C64 C65 1.521(3)
C64 H82 0.9900
C64 H83 0.9900
C65 C66 1.516(3)
C65 H84 0.9900
C65 H85 0.9900
C66 C67 1.524(3)
C66 H86 0.9900
C66 H87 0.9900
C67 C68 1.518(3)
C67 H88 0.9900
C67 H89 0.9900
C68 C69 1.527(3)
C68 H90 0.9900
C68 H91 0.9900
C69 C70 1.530(3)
C69 H92 0.9900
C69 H93 0.9900
C70 C71 1.517(4)
C70 H94 0.9900
C70 H95 0.9900
C71 C72 1.513(4)
C71 H96 0.9900
C71 H97 0.9900
C72 H98 0.9800
C72 H99 0.9800
C72 H100 0.9800
C73 H101 1.0000
C74 H102 1.0000
